data_7005689
loop_
_publ_author_name
'Broge, Louise'
'S\/otofte, Inger'
'Jensen, Kristian'
'Jensen, Nicolai'
'Pretzmann, Ulla'
'Springborg, Johan'

_publ_section_title
;
 Bowl adamanzanes--bicyclic tetraamines: syntheses and crystal
 structures of complexes with cobalt(III) and chelating coordinated
 oxo-anions.
;
_journal_issue 34
_journal_name_full 'Dalton transactions (Cambridge, England : 2003)'
_journal_page_first 3826
_journal_page_last 3839
_journal_paper_doi 10.1039/b704451h
_journal_year 2007
_chemical_formula_moiety '[Co(C11H24N4)(H2O)Br](ClO4)2,H2O'
_chemical_formula_sum 'C11 H28 Br Cl2 Co N4 O10'
_chemical_formula_weight 586.11
_chemical_name_systematic
;
?
;
_space_group_IT_number 14
_symmetry_cell_setting monoclinic
_symmetry_space_group_name_Hall '-P 2yn'
_symmetry_space_group_name_H-M 'P 1 21/n 1'
_atom_sites_solution_hydrogens geom
_atom_sites_solution_primary direct
_atom_sites_solution_secondary difmap
_audit_creation_method SHELXL-97
_cell_angle_alpha 90.00
_cell_angle_beta 102.579(2)
_cell_angle_gamma 90.00
_cell_formula_units_Z 4
_cell_length_a 9.2909(7)
_cell_length_b 12.4894(9)
_cell_length_c 18.1813(13)
_cell_measurement_reflns_used 14427
_cell_measurement_temperature 120(2)
_cell_measurement_theta_max 28.00
_cell_measurement_theta_min 1.99
_cell_volume 2059.1(3)
_computing_cell_refinement 'SAINT (Bruker AXS,1998)'
_computing_data_collection 'SMART (Bruker AXS,1998)'
_computing_data_reduction 'SAINT (Bruker AXS,1998)'
_computing_molecular_graphics 'SHELXTL,ver.6.12 (Sheldrick,2001)'
_computing_structure_refinement 'SHELXTL,ver.6.12 (Sheldrick,2001)'
_computing_structure_solution 'SHELXTL,ver.6.12 (Sheldrick,2001)'
_diffrn_ambient_temperature 120(2)
_diffrn_measured_fraction_theta_full 0.995
_diffrn_measured_fraction_theta_max 0.995
_diffrn_measurement_device_type 'Siemens SMART CCD Platform'
_diffrn_measurement_method 'omega scans'
_diffrn_radiation_monochromator graphite
_diffrn_radiation_source 'normal-focus sealed tube'
_diffrn_radiation_type MoK\a
_diffrn_radiation_wavelength 0.71073
_diffrn_reflns_av_R_equivalents 0.0231
_diffrn_reflns_av_sigmaI/netI 0.0312
_diffrn_reflns_limit_h_max 12
_diffrn_reflns_limit_h_min -12
_diffrn_reflns_limit_k_max 16
_diffrn_reflns_limit_k_min -15
_diffrn_reflns_limit_l_max 21
_diffrn_reflns_limit_l_min -24
_diffrn_reflns_number 14427
_diffrn_reflns_theta_full 28.00
_diffrn_reflns_theta_max 28.00
_diffrn_reflns_theta_min 1.99
_diffrn_standards_number 0
_exptl_absorpt_coefficient_mu 3.091
_exptl_absorpt_correction_T_max 1.0000
_exptl_absorpt_correction_T_min 0.7591
_exptl_absorpt_correction_type multi-scan
_exptl_absorpt_process_details 'SADABS,ver2.03 (Sheldrick,2001)'
_exptl_crystal_colour purple
_exptl_crystal_density_diffrn 1.891
_exptl_crystal_density_meas ?
_exptl_crystal_density_method 'not measured'
_exptl_crystal_F_000 1192
_exptl_crystal_size_max 0.28
_exptl_crystal_size_mid 0.19
_exptl_crystal_size_min 0.06
_refine_diff_density_max 1.182
_refine_diff_density_min -1.005
_refine_diff_density_rms 0.109
_refine_ls_extinction_method none
_refine_ls_goodness_of_fit_ref 1.036
_refine_ls_hydrogen_treatment mixed
_refine_ls_matrix_type full
_refine_ls_number_parameters 356
_refine_ls_number_reflns 4963
_refine_ls_number_restraints 8
_refine_ls_restrained_S_all 1.047
_refine_ls_R_factor_all 0.0496
_refine_ls_R_factor_gt 0.0425
_refine_ls_shift/su_max 0.028
_refine_ls_shift/su_mean 0.001
_refine_ls_structure_factor_coef Fsqd
_refine_ls_weighting_details 'calc w=1/[\s^2^(Fo^2^)+(0.0574P)^2^+4.0542P] where P=(Fo^2^+2Fc^2^)/3'
_refine_ls_weighting_scheme calc
_refine_ls_wR_factor_gt 0.1076
_refine_ls_wR_factor_ref 0.1125
_reflns_number_gt 4331
_reflns_number_total 4963
_reflns_threshold_expression >2sigma(I)
_cod_data_source_file b704451h.txt
_cod_data_source_block js11ak
_cod_depositor_comments
;
The following automatic conversions were performed:

'_exptl_crystal_density_meas' value 'no' was changed to '?' - the
value is perceived as not measured.

Automatic conversion script
Id: cif_fix_values 3008 2015-01-20 13:52:24Z robertas 
;
_cod_original_sg_symbol_H-M 'P 21/n'
_cod_database_code 7005689

loop_
_symmetry_equiv_pos_as_xyz
'x, y, z'
'-x+1/2, y+1/2, -z+1/2'
'-x, -y, -z'
'x-1/2, -y-1/2, z-1/2'

loop_
_atom_site_label
_atom_site_type_symbol
_atom_site_fract_x
_atom_site_fract_y
_atom_site_fract_z
_atom_site_U_iso_or_equiv
_atom_site_adp_type
_atom_site_occupancy
_atom_site_symmetry_multiplicity
_atom_site_calc_flag
_atom_site_refinement_flags
_atom_site_disorder_assembly
_atom_site_disorder_group
Co Co 0.22754(4) 0.29652(3) 0.04163(2) 0.01997(11) Uani 1 1 d . . .
Br Br 0.21507(4) 0.46458(2) -0.029977(19) 0.02916(11) Uani 1 1 d . . .
O1 O 0.1070(3) 0.2448(2) -0.05492(14) 0.0306(5) Uani 1 1 d D . .
H111 H 0.019(2) 0.274(3) -0.066(2) 0.037 Uiso 1 1 d D . .
H112 H 0.159(4) 0.260(3) -0.0891(18) 0.037 Uiso 1 1 d D . .
N1 N 0.0590(3) 0.3363(3) 0.08304(18) 0.0339(6) Uani 1 1 d . . .
H1 H -0.0056 0.3756 0.0467 0.041 Uiso 1 1 calc R . .
C1 C 0.1094(4) 0.4072(3) 0.1511(2) 0.0408(9) Uani 1 1 d . . .
H11 H 0.1079 0.3664 0.1976 0.049 Uiso 1 1 calc R . .
H12 H 0.0415 0.4689 0.1486 0.049 Uiso 1 1 calc R . .
C2 C 0.2653(4) 0.4472(3) 0.1530(2) 0.0393(8) Uani 1 1 d . . .
H21 H 0.2623 0.5067 0.1168 0.047 Uiso 1 1 calc R . .
H22 H 0.3106 0.4740 0.2041 0.047 Uiso 1 1 calc R . .
N2 N 0.3547(3) 0.3560(2) 0.13270(15) 0.0264(5) Uani 1 1 d . A .
C3 C 0.4872(4) 0.3940(3) 0.10543(19) 0.0306(7) Uani 1 1 d . . .
H31 H 0.5676 0.4127 0.1489 0.037 Uiso 1 1 calc R . .
H32 H 0.4617 0.4588 0.0738 0.037 Uiso 1 1 calc R . .
C4 C 0.5370(3) 0.3057(3) 0.0599(2) 0.0293(7) Uani 1 1 d . . .
H41 H 0.5991 0.3361 0.0272 0.035 Uiso 1 1 calc R . .
H42 H 0.5970 0.2532 0.0943 0.035 Uiso 1 1 calc R . .
N3 N 0.4050(3) 0.2502(2) 0.01194(15) 0.0233(5) Uani 1 1 d . . .
H3 H 0.3982 0.2717 -0.0377 0.028 Uiso 1 1 calc R . .
C5 C 0.4134(4) 0.1295(3) 0.0138(2) 0.0328(7) Uani 1 1 d . . .
H51 H 0.4952 0.1065 0.0553 0.039 Uiso 1 1 calc R . .
H52 H 0.4338 0.1028 -0.0342 0.039 Uiso 1 1 calc R . .
C6 C 0.2690(4) 0.0825(3) 0.0254(3) 0.0409(9) Uani 1 1 d . . .
H61 H 0.1974 0.0783 -0.0236 0.049 Uiso 1 1 calc R . .
H62 H 0.2862 0.0090 0.0459 0.049 Uiso 1 1 calc R . .
N4 N 0.2065(3) 0.1506(2) 0.07896(19) 0.0350(7) Uani 1 1 d . A .
C7 C 0.0420(4) 0.1389(3) 0.0679(3) 0.0490(11) Uani 1 1 d . . .
H71 H 0.0185 0.0738 0.0940 0.059 Uiso 1 1 calc R . .
H72 H -0.0031 0.1317 0.0136 0.059 Uiso 1 1 calc R . .
C8 C -0.0198(5) 0.2367(4) 0.0995(3) 0.0532(12) Uani 1 1 d . . .
H81 H -0.1264 0.2431 0.0768 0.064 Uiso 1 1 calc R . .
H82 H -0.0080 0.2286 0.1547 0.064 Uiso 1 1 calc R . .
C9 C 0.4055(5) 0.2882(3) 0.2023(2) 0.0429(9) Uani 1 1 d D . .
H91A H 0.5043 0.3143 0.2280 0.051 Uiso 0.652(15) 1 calc PR A 1
H92A H 0.3382 0.3026 0.2364 0.051 Uiso 0.652(15) 1 calc PR A 1
H91B H 0.5091 0.2675 0.2041 0.051 Uiso 0.348(15) 1 calc PR A 2
H92B H 0.4061 0.3344 0.2466 0.051 Uiso 0.348(15) 1 calc PR A 2
C10 C 0.4154(7) 0.1749(5) 0.1951(3) 0.0338(18) Uani 0.652(15) 1 d PD A 1
H10A H 0.4522 0.1441 0.2459 0.041 Uiso 0.652(15) 1 calc PR A 1
H11A H 0.4891 0.1588 0.1648 0.041 Uiso 0.652(15) 1 calc PR A 1
C11 C 0.2747(6) 0.1205(4) 0.1599(3) 0.0628(14) Uani 1 1 d D . .
H12A H 0.2018 0.1359 0.1909 0.075 Uiso 0.652(15) 1 calc PR A 1
H13A H 0.2923 0.0423 0.1620 0.075 Uiso 0.652(15) 1 calc PR A 1
H12B H 0.2001 0.0771 0.1779 0.075 Uiso 0.348(15) 1 calc PR A 2
H13B H 0.3579 0.0718 0.1580 0.075 Uiso 0.348(15) 1 calc PR A 2
C10' C 0.324(2) 0.1895(8) 0.2121(6) 0.062(6) Uani 0.348(15) 1 d PD A 2
H10B H 0.3878 0.1491 0.2534 0.075 Uiso 0.348(15) 1 calc PR A 2
H11B H 0.2372 0.2129 0.2315 0.075 Uiso 0.348(15) 1 calc PR A 2
O10 O 0.2721(4) 0.2560(3) -0.15354(19) 0.0519(8) Uani 1 1 d D . .
H101 H 0.294(6) 0.203(3) -0.180(3) 0.062 Uiso 1 1 d D . .
H102 H 0.293(6) 0.314(3) -0.176(3) 0.062 Uiso 1 1 d D . .
Cl1 Cl 0.28483(9) 0.76678(8) 0.11824(5) 0.0370(2) Uani 1 1 d . . .
O2 O 0.1736(11) 0.6917(8) 0.0863(4) 0.0354(18) Uani 0.50 1 d P . .
O2' O 0.1698(10) 0.6892(8) 0.1200(5) 0.045(2) Uani 0.50 1 d P . .
O3 O 0.2000(6) 0.8596(4) 0.1429(4) 0.0326(12) Uani 0.50 1 d P . .
O3' O 0.317(2) 0.8329(10) 0.1712(6) 0.158(7) Uani 0.50 1 d P . .
O4 O 0.3809(6) 0.7308(5) 0.1852(3) 0.0461(14) Uani 0.50 1 d P . .
O4' O 0.4169(7) 0.6852(8) 0.1175(5) 0.078(3) Uani 0.50 1 d P . .
O5 O 0.3566(7) 0.8073(6) 0.0666(4) 0.0508(17) Uani 0.50 1 d P . .
O5' O 0.2688(10) 0.8125(6) 0.0435(4) 0.0590(18) Uani 0.50 1 d P . .
Cl2 Cl 0.22064(15) -0.02543(8) -0.19865(6) 0.0579(3) Uani 1 1 d . . .
O6 O 0.0990(8) 0.0360(6) -0.1793(5) 0.073(3) Uani 0.50 1 d P . .
O6' O 0.0792(14) -0.0404(17) -0.2262(10) 0.202(11) Uani 0.50 1 d P . .
O7 O 0.2549(9) -0.1203(11) -0.1604(9) 0.110(5) Uani 0.50 1 d P . .
O7' O 0.263(3) -0.1277(13) -0.2273(10) 0.270(16) Uani 0.50 1 d P . .
O8 O 0.3572(10) 0.0372(7) -0.1689(8) 0.106(4) Uani 0.50 1 d P . .
O8' O 0.2696(9) -0.0408(9) -0.1220(4) 0.073(3) Uani 0.50 1 d P . .
O9 O 0.202(2) -0.0460(11) -0.2723(6) 0.224(12) Uani 0.50 1 d P . .
O9' O 0.2796(7) 0.0529(6) -0.2317(4) 0.0531(16) Uani 0.50 1 d P . .

loop_
_atom_site_aniso_label
_atom_site_aniso_U_11
_atom_site_aniso_U_22
_atom_site_aniso_U_33
_atom_site_aniso_U_23
_atom_site_aniso_U_13
_atom_site_aniso_U_12
Co 0.01878(19) 0.0171(2) 0.0244(2) 0.00177(14) 0.00563(15) -0.00185(14)
Br 0.03350(18) 0.02170(17) 0.03384(19) 0.00686(12) 0.01073(13) 0.00171(12)
O1 0.0229(11) 0.0323(12) 0.0347(13) -0.0044(10) 0.0018(9) -0.0042(9)
N1 0.0271(13) 0.0391(16) 0.0388(16) 0.0082(13) 0.0145(12) 0.0048(12)
C1 0.045(2) 0.047(2) 0.0342(19) 0.0015(16) 0.0183(16) 0.0177(17)
C2 0.050(2) 0.0363(19) 0.0328(19) -0.0111(15) 0.0129(16) 0.0103(16)
N2 0.0301(13) 0.0248(13) 0.0241(13) -0.0009(10) 0.0056(10) -0.0003(11)
C3 0.0279(15) 0.0298(16) 0.0325(17) -0.0056(13) 0.0027(13) -0.0106(13)
C4 0.0185(14) 0.0341(17) 0.0349(17) -0.0028(13) 0.0049(12) -0.0072(12)
N3 0.0220(12) 0.0211(12) 0.0265(13) -0.0018(10) 0.0049(10) -0.0016(10)
C5 0.0296(16) 0.0224(15) 0.045(2) -0.0054(14) 0.0052(14) 0.0048(13)
C6 0.0378(19) 0.0171(16) 0.065(3) -0.0016(15) 0.0050(18) -0.0039(13)
N4 0.0328(15) 0.0234(14) 0.0484(18) 0.0102(12) 0.0077(13) -0.0065(11)
C7 0.0333(19) 0.041(2) 0.076(3) 0.014(2) 0.0192(19) -0.0161(17)
C8 0.035(2) 0.061(3) 0.072(3) 0.018(2) 0.029(2) -0.0057(19)
C9 0.044(2) 0.052(2) 0.0294(18) 0.0132(16) -0.0001(15) -0.0006(18)
C10 0.044(3) 0.040(3) 0.019(3) 0.008(2) 0.010(2) 0.014(2)
C11 0.065(3) 0.051(3) 0.067(3) 0.039(2) 0.002(2) -0.012(2)
C10' 0.142(18) 0.028(6) 0.023(6) 0.004(4) 0.033(7) 0.031(8)
O10 0.0611(19) 0.0503(19) 0.0524(19) -0.0042(14) 0.0300(15) -0.0025(16)
Cl1 0.0317(4) 0.0435(5) 0.0350(4) 0.0052(4) 0.0054(3) -0.0138(4)
O2 0.035(3) 0.023(3) 0.046(4) -0.007(4) 0.003(4) -0.003(2)
O2' 0.024(3) 0.026(3) 0.085(7) 0.007(5) 0.015(5) -0.002(2)
O3 0.035(3) 0.021(2) 0.049(3) -0.015(2) 0.025(2) -0.007(2)
O3' 0.32(2) 0.116(10) 0.058(6) -0.061(6) 0.092(9) -0.155(12)
O4 0.043(3) 0.044(3) 0.042(3) 0.008(3) -0.010(2) -0.003(3)
O4' 0.034(3) 0.112(6) 0.088(6) 0.048(5) 0.014(3) 0.011(4)
O5 0.038(3) 0.079(5) 0.043(4) 0.014(3) 0.027(3) 0.007(3)
O5' 0.080(5) 0.058(4) 0.043(4) 0.008(3) 0.021(4) 0.024(4)
Cl2 0.0832(8) 0.0396(5) 0.0357(5) 0.0044(4) -0.0202(5) -0.0034(5)
O6 0.040(4) 0.070(5) 0.100(6) 0.056(5) -0.006(4) -0.008(3)
O6' 0.104(9) 0.268(19) 0.174(13) 0.184(14) -0.101(9) -0.133(11)
O7 0.049(5) 0.129(9) 0.156(11) 0.115(9) 0.031(6) 0.030(5)
O7' 0.48(4) 0.132(12) 0.126(13) -0.063(10) -0.093(17) 0.169(18)
O8 0.066(5) 0.079(6) 0.180(12) -0.070(7) 0.041(7) -0.007(4)
O8' 0.062(5) 0.105(7) 0.039(4) 0.005(4) -0.016(3) -0.011(5)
O9 0.40(3) 0.131(10) 0.065(6) -0.067(7) -0.116(11) 0.189(14)
O9' 0.036(3) 0.086(5) 0.040(3) -0.009(3) 0.013(3) -0.010(3)

loop_
_atom_type_symbol
_atom_type_description
_atom_type_scat_dispersion_real
_atom_type_scat_dispersion_imag
_atom_type_scat_source
C C 0.0033 0.0016 'International Tables Vol C Tables 4.2.6.8 and 6.1.1.4'
H H 0.0000 0.0000 'International Tables Vol C Tables 4.2.6.8 and 6.1.1.4'
N N 0.0061 0.0033 'International Tables Vol C Tables 4.2.6.8 and 6.1.1.4'
O O 0.0106 0.0060 'International Tables Vol C Tables 4.2.6.8 and 6.1.1.4'
Cl Cl 0.1484 0.1585 'International Tables Vol C Tables 4.2.6.8 and 6.1.1.4'
Co Co 0.3494 0.9721 'International Tables Vol C Tables 4.2.6.8 and 6.1.1.4'
Br Br -0.2901 2.4595 'International Tables Vol C Tables 4.2.6.8 and 6.1.1.4'

loop_
_geom_angle_atom_site_label_1
_geom_angle_atom_site_label_2
_geom_angle_atom_site_label_3
_geom_angle
_geom_angle_site_symmetry_1
_geom_angle_site_symmetry_3
_geom_angle_publ_flag
N3 Co N1 173.32(12) . . ?
N3 Co N2 87.43(11) . . ?
N1 Co N2 87.95(13) . . ?
N3 Co N4 88.50(12) . . ?
N1 Co N4 87.40(13) . . ?
N2 Co N4 98.42(12) . . ?
N3 Co O1 90.41(11) . . ?
N1 Co O1 94.54(12) . . ?
N2 Co O1 175.35(11) . . ?
N4 Co O1 85.64(12) . . ?
N3 Co Br 92.99(8) . . ?
N1 Co Br 92.16(9) . . ?
N2 Co Br 94.25(8) . . ?
N4 Co Br 167.30(10) . . ?
O1 Co Br 81.74(7) . . ?
Co O1 H111 113(3) . . ?
Co O1 H112 105(3) . . ?
H111 O1 H112 111(4) . . ?
C8 N1 C1 113.5(3) . . ?
C8 N1 Co 109.5(2) . . ?
C1 N1 Co 109.6(2) . . ?
C8 N1 H1 108.1 . . ?
C1 N1 H1 108.1 . . ?
Co N1 H1 108.1 . . ?
N1 C1 C2 109.5(3) . . ?
N1 C1 H11 109.8 . . ?
C2 C1 H11 109.8 . . ?
N1 C1 H12 109.8 . . ?
C2 C1 H12 109.8 . . ?
H11 C1 H12 108.2 . . ?
N2 C2 C1 108.6(3) . . ?
N2 C2 H21 110.0 . . ?
C1 C2 H21 110.0 . . ?
N2 C2 H22 110.0 . . ?
C1 C2 H22 110.0 . . ?
H21 C2 H22 108.3 . . ?
C3 N2 C2 112.2(3) . . ?
C3 N2 C9 109.0(3) . . ?
C2 N2 C9 107.9(3) . . ?
C3 N2 Co 103.18(19) . . ?
C2 N2 Co 103.4(2) . . ?
C9 N2 Co 121.1(2) . . ?
N2 C3 C4 108.7(3) . . ?
N2 C3 H31 110.0 . . ?
C4 C3 H31 110.0 . . ?
N2 C3 H32 110.0 . . ?
C4 C3 H32 110.0 . . ?
H31 C3 H32 108.3 . . ?
N3 C4 C3 110.1(2) . . ?
N3 C4 H41 109.6 . . ?
C3 C4 H41 109.6 . . ?
N3 C4 H42 109.6 . . ?
C3 C4 H42 109.6 . . ?
H41 C4 H42 108.1 . . ?
C5 N3 C4 114.4(2) . . ?
C5 N3 Co 109.6(2) . . ?
C4 N3 Co 109.67(19) . . ?
C5 N3 H3 107.6 . . ?
C4 N3 H3 107.6 . . ?
Co N3 H3 107.6 . . ?
N3 C5 C6 110.2(3) . . ?
N3 C5 H51 109.6 . . ?
C6 C5 H51 109.6 . . ?
N3 C5 H52 109.6 . . ?
C6 C5 H52 109.6 . . ?
H51 C5 H52 108.1 . . ?
N4 C6 C5 110.4(3) . . ?
N4 C6 H61 109.6 . . ?
C5 C6 H61 109.6 . . ?
N4 C6 H62 109.6 . . ?
C5 C6 H62 109.6 . . ?
H61 C6 H62 108.1 . . ?
C6 N4 C7 112.6(3) . . ?
C6 N4 C11 110.5(3) . . ?
C7 N4 C11 107.6(3) . . ?
C6 N4 Co 102.7(2) . . ?
C7 N4 Co 102.6(2) . . ?
C11 N4 Co 120.8(3) . . ?
N4 C7 C8 109.2(3) . . ?
N4 C7 H71 109.8 . . ?
C8 C7 H71 109.8 . . ?
N4 C7 H72 109.8 . . ?
C8 C7 H72 109.8 . . ?
H71 C7 H72 108.3 . . ?
N1 C8 C7 110.5(3) . . ?
N1 C8 H81 109.6 . . ?
C7 C8 H81 109.6 . . ?
N1 C8 H82 109.6 . . ?
C7 C8 H82 109.6 . . ?
H81 C8 H82 108.1 . . ?
C10 C9 C10' 39.5(6) . . ?
C10 C9 N2 119.7(4) . . ?
C10' C9 N2 119.6(6) . . ?
C10 C9 H91A 107.4 . . ?
C10' C9 H91A 131.7 . . ?
N2 C9 H91A 107.4 . . ?
C10 C9 H92A 107.4 . . ?
C10' C9 H92A 70.3 . . ?
N2 C9 H92A 107.4 . . ?
H91A C9 H92A 106.9 . . ?
C10 C9 H91B 70.3 . . ?
C10' C9 H91B 107.4 . . ?
N2 C9 H91B 107.4 . . ?
H91A C9 H91B 43.6 . . ?
H92A C9 H91B 140.2 . . ?
C10 C9 H92B 131.6 . . ?
C10' C9 H92B 107.4 . . ?
N2 C9 H92B 107.4 . . ?
H91A C9 H92B 65.4 . . ?
H92A C9 H92B 43.6 . . ?
H91B C9 H92B 107.0 . . ?
C9 C10 C11 115.1(5) . . ?
C9 C10 H10A 108.5 . . ?
C11 C10 H10A 108.5 . . ?
C9 C10 H11A 108.5 . . ?
C11 C10 H11A 108.5 . . ?
H10A C10 H11A 107.5 . . ?
C10' C11 C10 40.7(8) . . ?
C10' C11 N4 123.6(6) . . ?
C10 C11 N4 116.5(4) . . ?
C10' C11 H12A 68.1 . . ?
C10 C11 H12A 108.2 . . ?
N4 C11 H12A 108.2 . . ?
C10' C11 H13A 127.1 . . ?
C10 C11 H13A 108.2 . . ?
N4 C11 H13A 108.2 . . ?
H12A C11 H13A 107.3 . . ?
C10' C11 H12B 106.4 . . ?
C10 C11 H12B 136.0 . . ?
N4 C11 H12B 106.4 . . ?
H12A C11 H12B 45.8 . . ?
H13A C11 H12B 64.5 . . ?
C10' C11 H13B 106.4 . . ?
C10 C11 H13B 71.1 . . ?
N4 C11 H13B 106.4 . . ?
H12A C11 H13B 140.8 . . ?
H13A C11 H13B 43.2 . . ?
H12B C11 H13B 106.5 . . ?
C11 C10' C9 125.2(9) . . ?
C11 C10' H10B 106.0 . . ?
C9 C10' H10B 106.0 . . ?
C11 C10' H11B 106.0 . . ?
C9 C10' H11B 106.0 . . ?
H10B C10' H11B 106.3 . . ?
H101 O10 H102 106(5) . . ?
O3' Cl1 O5 102.2(6) . . ?
O3' Cl1 O4 63.1(9) . . ?
O5 Cl1 O4 113.5(4) . . ?
O3' Cl1 O2 141.3(7) . . ?
O5 Cl1 O2 112.6(5) . . ?
O4 Cl1 O2 114.1(4) . . ?
O3' Cl1 O2' 118.7(6) . . ?
O5 Cl1 O2' 137.5(5) . . ?
O4 Cl1 O2' 95.7(5) . . ?
O2 Cl1 O2' 25.0(4) . . ?
O3' Cl1 O5' 114.7(7) . . ?
O5 Cl1 O5' 34.3(4) . . ?
O4 Cl1 O5' 147.8(5) . . ?
O2 Cl1 O5' 87.7(5) . . ?
O2' Cl1 O5' 111.0(5) . . ?
O3' Cl1 O3 47.7(9) . . ?
O5 Cl1 O3 106.4(4) . . ?
O4 Cl1 O3 104.9(4) . . ?
O2 Cl1 O3 104.2(5) . . ?
O2' Cl1 O3 94.1(4) . . ?
O5' Cl1 O3 91.3(4) . . ?
O3' Cl1 O4' 111.6(11) . . ?
O5 Cl1 O4' 74.9(4) . . ?
O4 Cl1 O4' 57.5(4) . . ?
O2 Cl1 O4' 93.8(5) . . ?
O2' Cl1 O4' 98.3(5) . . ?
O5' Cl1 O4' 99.5(4) . . ?
O3 Cl1 O4' 159.3(4) . . ?
O2' O2 Cl1 79.8(16) . . ?
O2 O2' Cl1 75.2(16) . . ?
O3' O3 Cl1 53.8(5) . . ?
O3 O3' Cl1 78.5(8) . . ?
O3 O3' O4 131.7(8) . . ?
Cl1 O3' O4 64.1(7) . . ?
O3' O4 Cl1 52.8(5) . . ?
O3' O4 O4' 111.4(6) . . ?
Cl1 O4 O4' 67.4(4) . . ?
O4 O4' Cl1 55.0(4) . . ?
O4 O4' O5 90.0(6) . . ?
Cl1 O4' O5 46.6(3) . . ?
O5' O5 Cl1 78.7(7) . . ?
O5' O5 O4' 118.9(10) . . ?
Cl1 O5 O4' 58.5(4) . . ?
O5 O5' Cl1 67.0(6) . . ?
O6' Cl2 O9' 114.2(5) . . ?
O6' Cl2 O9 72.0(11) . . ?
O9' Cl2 O9 70.3(10) . . ?
O6' Cl2 O7 99.9(7) . . ?
O9' Cl2 O7 142.3(5) . . ?
O9 Cl2 O7 107.8(9) . . ?
O6' Cl2 O8' 116.6(8) . . ?
O9' Cl2 O8' 118.8(5) . . ?
O9 Cl2 O8' 157.7(6) . . ?
O7 Cl2 O8' 51.8(7) . . ?
O6' Cl2 O7' 93.5(16) . . ?
O9' Cl2 O7' 108.3(13) . . ?
O9 Cl2 O7' 57.4(8) . . ?
O7 Cl2 O7' 51.6(9) . . ?
O8' Cl2 O7' 100.5(7) . . ?
O6' Cl2 O6 53.7(12) . . ?
O9' Cl2 O6 97.9(4) . . ?
O9 Cl2 O6 113.7(7) . . ?
O7 Cl2 O6 115.7(6) . . ?
O8' Cl2 O6 86.2(6) . . ?
O7' Cl2 O6 144.9(13) . . ?
O6' Cl2 O8 156.4(11) . . ?
O9' Cl2 O8 51.3(6) . . ?
O9 Cl2 O8 112.2(13) . . ?
O7 Cl2 O8 100.6(7) . . ?
O8' Cl2 O8 68.8(7) . . ?
O7' Cl2 O8 108.4(12) . . ?
O6 Cl2 O8 106.1(5) . . ?
O6' O6 Cl2 56.8(8) . . ?
O6 O6' Cl2 69.5(7) . . ?
O6 O6' O9 112.3(9) . . ?
Cl2 O6' O9 54.7(7) . . ?
O8' O7 O7' 127.4(14) . . ?
O8' O7 Cl2 64.4(7) . . ?
O7' O7 Cl2 67.9(7) . . ?
O7 O7' O9 115.7(13) . . ?
O7 O7' Cl2 60.5(8) . . ?
O9 O7' Cl2 56.5(6) . . ?
O9' O8 Cl2 57.6(5) . . ?
O9' O8 O8' 108.9(7) . . ?
Cl2 O8 O8' 52.5(4) . . ?
O7 O8' Cl2 63.9(5) . . ?
O7 O8' O8 101.4(8) . . ?
Cl2 O8' O8 58.7(5) . . ?
Cl2 O9 O7' 66.0(8) . . ?
Cl2 O9 O9' 54.5(5) . . ?
O7' O9 O9' 103.2(10) . . ?
Cl2 O9 O6' 53.3(7) . . ?
O7' O9 O6' 88.0(19) . . ?
O9' O9 O6' 91.6(8) . . ?
O8 O9' Cl2 71.1(6) . . ?
O8 O9' O9 115.9(8) . . ?
Cl2 O9' O9 55.1(8) . . ?

loop_
_geom_bond_atom_site_label_1
_geom_bond_atom_site_label_2
_geom_bond_distance
_geom_bond_site_symmetry_2
_geom_bond_publ_flag
Co N3 1.932(3) . ?
Co N1 1.944(3) . ?
Co N2 1.959(3) . ?
Co N4 1.970(3) . ?
Co O1 1.974(2) . ?
Co Br 2.4594(5) . ?
O1 H111 0.882(16) . ?
O1 H112 0.889(16) . ?
N1 C8 1.507(5) . ?
N1 C1 1.510(5) . ?
N1 H1 0.9300 . ?
C1 C2 1.525(6) . ?
C1 H11 0.9900 . ?
C1 H12 0.9900 . ?
C2 N2 1.503(4) . ?
C2 H21 0.9900 . ?
C2 H22 0.9900 . ?
N2 C3 1.500(4) . ?
N2 C9 1.510(4) . ?
C3 C4 1.511(5) . ?
C3 H31 0.9900 . ?
C3 H32 0.9900 . ?
C4 N3 1.510(4) . ?
C4 H41 0.9900 . ?
C4 H42 0.9900 . ?
N3 C5 1.509(4) . ?
N3 H3 0.9300 . ?
C5 C6 1.521(5) . ?
C5 H51 0.9900 . ?
C5 H52 0.9900 . ?
C6 N4 1.501(5) . ?
C6 H61 0.9900 . ?
C6 H62 0.9900 . ?
N4 C7 1.504(5) . ?
N4 C11 1.517(5) . ?
C7 C8 1.515(7) . ?
C7 H71 0.9900 . ?
C7 H72 0.9900 . ?
C8 H81 0.9900 . ?
C8 H82 0.9900 . ?
C9 C10 1.426(7) . ?
C9 C10' 1.479(13) . ?
C9 H91A 0.9900 . ?
C9 H92A 0.9900 . ?
C9 H91B 0.9900 . ?
C9 H92B 0.9900 . ?
C10 C11 1.489(7) . ?
C10 H10A 0.9900 . ?
C10 H11A 0.9900 . ?
C11 C10' 1.289(11) . ?
C11 H12A 0.9900 . ?
C11 H13A 0.9900 . ?
C11 H12B 0.9900 . ?
C11 H13B 0.9900 . ?
C10' H10B 0.9900 . ?
C10' H11B 0.9900 . ?
O10 H101 0.863(16) . ?
O10 H102 0.872(16) . ?
Cl1 O3' 1.254(8) . ?
Cl1 O5 1.362(6) . ?
Cl1 O4 1.417(5) . ?
Cl1 O2 1.422(10) . ?
Cl1 O2' 1.448(9) . ?
Cl1 O5' 1.451(7) . ?
Cl1 O3 1.523(5) . ?
Cl1 O4' 1.598(8) . ?
O2 O2' 0.622(9) . ?
O3 O3' 1.15(2) . ?
O3' O4 1.405(18) . ?
O4 O4' 1.460(11) . ?
O4' O5 1.809(11) . ?
O5 O5' 0.834(8) . ?
Cl2 O6' 1.314(9) . ?
Cl2 O9' 1.327(7) . ?
Cl2 O9 1.337(11) . ?
Cl2 O7 1.375(8) . ?
Cl2 O8' 1.381(7) . ?
Cl2 O7' 1.464(13) . ?
Cl2 O6 1.471(9) . ?
Cl2 O8 1.488(9) . ?
O6 O6' 1.27(2) . ?
O6' O9 1.56(2) . ?
O7 O8' 1.204(16) . ?
O7 O7' 1.24(2) . ?
O7' O9 1.351(18) . ?
O8 O9' 1.227(13) . ?
O8 O8' 1.624(15) . ?
O9 O9' 1.535(17) . ?

loop_
_geom_hbond_atom_site_label_D
_geom_hbond_atom_site_label_H
_geom_hbond_atom_site_label_A
_geom_hbond_distance_DH
_geom_hbond_distance_HA
_geom_hbond_distance_DA
_geom_hbond_angle_DHA
_geom_hbond_site_symmetry_A
N3 H3 O10 0.93 2.19 2.994(4) 144.9 .
N1 H1 Br 0.93 2.76 3.540(3) 142.3 3_565
O1 H112 O10 0.889(16) 1.736(19) 2.605(4) 165(4) .

loop_
_geom_torsion_atom_site_label_1
_geom_torsion_atom_site_label_2
_geom_torsion_atom_site_label_3
_geom_torsion_atom_site_label_4
_geom_torsion
_geom_torsion_site_symmetry_1
_geom_torsion_site_symmetry_2
_geom_torsion_site_symmetry_3
_geom_torsion_site_symmetry_4
_geom_torsion_publ_flag
Co N1 C1 C2 14.4(4) . . . . ?
N1 C1 C2 N2 -42.0(4) . . . . ?
C1 C2 N2 Co 48.3(3) . . . . ?
C2 N2 Co N1 -32.9(2) . . . . ?
N2 Co N1 C1 10.8(2) . . . . ?
Co N2 C3 C4 -48.4(3) . . . . ?
N2 C3 C4 N3 39.5(4) . . . . ?
C3 C4 N3 Co -10.5(3) . . . . ?
C4 N3 Co N2 -14.2(2) . . . . ?
N3 Co N2 C3 34.8(2) . . . . ?
Co N3 C5 C6 9.5(4) . . . . ?
N3 C5 C6 N4 -37.6(4) . . . . ?
C5 C6 N4 Co 45.7(3) . . . . ?
C6 N4 Co N3 -32.9(2) . . . . ?
N4 Co N3 C5 13.7(2) . . . . ?
Co N4 C7 C8 -48.3(4) . . . . ?
N4 C7 C8 N1 38.5(5) . . . . ?
C7 C8 N1 Co -8.7(4) . . . . ?
C8 N1 Co N4 -15.7(3) . . . . ?
N1 Co N4 C7 35.5(3) . . . . ?
Co N2 C9 C10 25.8(5) . . . . ?
N2 C9 C10 C11 -59.4(7) . . . . ?
C9 C10 C11 N4 62.9(7) . . . . ?
C10 C11 N4 Co -32.8(6) . . . . ?
C11 N4 Co N2 3.4(3) . . . . ?
N4 Co N2 C9 0.8(3) . . . . ?
Co N2 C9 C10 25.8(5) . . . . ?
